data_2021979
loop_
_publ_author_name
'Ma\/lecka, Magdalena'
'Checi\'nska, Lilianna'
'Kusz, Joachim'
'Biernacka, Marta'
'Kupcewicz, Bogumi\/la'

_publ_section_title
;
 Interactions in flavanone and chalcone derivatives: Hirshfeld surface
 analysis, energy frameworks and global reactivity descriptors
;
_journal_coeditor_code KU3259
_journal_issue 3
_journal_name_full 'Acta Crystallographica Section C'
_journal_page_first
;
;
_journal_paper_doi 10.1107/S2053229620001503
_journal_volume 76
_journal_year 2020
_chemical_formula_iupac 'C15 H11 Cl O2'
_chemical_formula_moiety 'C15 H11 Cl O2'
_chemical_formula_sum 'C15 H11 Cl O2'
_chemical_formula_weight 258.69
_chemical_name_systematic
;
2-(4-Chlorophenyl)-3,4-dihydro-2<i>H</i>-1-benzopyran-4-one
;
_space_group_crystal_system monoclinic
_space_group_IT_number 14
_space_group_name_Hall '-P 2ybc'
_space_group_name_H-M_alt 'P 1 21/c 1'
_atom_sites_solution_hydrogens geom
_atom_sites_solution_primary difmap
_audit_creation_method SHELXL-2014/7
_cell_angle_alpha 90
_cell_angle_beta 97.953(3)
_cell_angle_gamma 90
_cell_formula_units_Z 4
_cell_length_a 6.4760(2)
_cell_length_b 16.2902(4)
_cell_length_c 11.6755(4)
_cell_measurement_reflns_used 4722
_cell_measurement_temperature 100.00(10)
_cell_measurement_theta_max 33.0350
_cell_measurement_theta_min 3.4180
_cell_volume 1219.86(6)
_computing_cell_refinement
;
CrysAlis PRO (Rigaku OD, 2015)
;
_computing_data_collection
;
CrysAlis PRO (Rigaku OD, 2015)
;
_computing_data_reduction
;
CrysAlis PRO (Rigaku OD, 2015)
;
_computing_publication_material
;
SHELXL2014 (Sheldrick, 2015b)
and publCIF (Westrip, 2010)
;
_computing_structure_refinement
;
SHELXL2014 (Sheldrick, 2015b)
;
_computing_structure_solution
;
SHELXT (Sheldrick, 2015a)
;
_diffrn_ambient_temperature 100.00(10)
_diffrn_detector 'CCD plate'
_diffrn_detector_area_resol_mean 10.4498
_diffrn_measured_fraction_theta_full 0.999
_diffrn_measured_fraction_theta_max 0.999
_diffrn_measurement_device 'four-circle diffractometer'
_diffrn_measurement_device_type 'Agilent SuperNova Dual Source diffractometer with an Atlas detector'
_diffrn_measurement_method '\w scans'
_diffrn_radiation_monochromator mirror
_diffrn_radiation_type 'Mo K\a'
_diffrn_radiation_wavelength 0.71073
_diffrn_reflns_av_R_equivalents 0.0149
_diffrn_reflns_av_unetI/netI 0.0078
_diffrn_reflns_limit_h_max 8
_diffrn_reflns_limit_h_min -5
_diffrn_reflns_limit_k_max 20
_diffrn_reflns_limit_k_min -20
_diffrn_reflns_limit_l_max 14
_diffrn_reflns_limit_l_min -14
_diffrn_reflns_number 16927
_diffrn_reflns_theta_full 25.242
_diffrn_reflns_theta_max 26.498
_diffrn_reflns_theta_min 3.059
_diffrn_source 'micro-focus sealed X-ray tube'
_exptl_absorpt_coefficient_mu 0.302
_exptl_absorpt_correction_T_max 1.00000
_exptl_absorpt_correction_T_min 0.80109
_exptl_absorpt_correction_type multi-scan
_exptl_absorpt_process_details
;
(CrysAlis PRO; Rigaku OD, 2015)
;
_exptl_crystal_colour colourless
_exptl_crystal_density_diffrn 1.409
_exptl_crystal_description prism
_exptl_crystal_F_000 536
_exptl_crystal_size_max 0.3
_exptl_crystal_size_mid 0.2
_exptl_crystal_size_min 0.1
_refine_diff_density_max 0.323
_refine_diff_density_min -0.260
_refine_ls_extinction_method none
_refine_ls_goodness_of_fit_ref 1.058
_refine_ls_hydrogen_treatment constr
_refine_ls_matrix_type full
_refine_ls_number_parameters 163
_refine_ls_number_reflns 2525
_refine_ls_number_restraints 0
_refine_ls_restrained_S_all 1.058
_refine_ls_R_factor_all 0.0285
_refine_ls_R_factor_gt 0.0274
_refine_ls_shift/su_max 0.001
_refine_ls_shift/su_mean 0.000
_refine_ls_structure_factor_coef Fsqd
_refine_ls_weighting_details 'w=1/[\s^2^(Fo^2^)+(0.0349P)^2^+0.6483P] where P=(Fo^2^+2Fc^2^)/3'
_refine_ls_weighting_scheme calc
_refine_ls_wR_factor_gt 0.0722
_refine_ls_wR_factor_ref 0.0732
_reflns_number_gt 2414
_reflns_number_total 2525
_reflns_threshold_expression 'I > 2\s(I)'
_cod_data_source_file ku3259sup1.cif
_cod_data_source_block FL5
_cod_original_sg_symbol_H-M 'P 21/c'
_cod_database_code 2021979
_shelx_space_group_comment
;
The symmetry employed for this shelxl refinement is uniquely defined
by the following loop, which should always be used as a source of
symmetry information in preference to the above space-group names.
They are only intended as comments.
;

loop_
_space_group_symop_operation_xyz
'x, y, z'
'-x, y+1/2, -z+1/2'
'-x, -y, -z'
'x, -y-1/2, z-1/2'

loop_
_atom_site_type_symbol
_atom_site_label
_atom_site_fract_x
_atom_site_fract_y
_atom_site_fract_z
_atom_site_U_iso_or_equiv
_atom_site_adp_type
_atom_site_calc_flag
_atom_site_occupancy
Cl Cl1 1.20419(4) 0.46628(2) 0.17410(3) 0.01972(10) Uani d 1
O O1 0.54812(12) 0.63334(5) 0.50329(7) 0.01536(18) Uani d 1
O O4 0.45832(13) 0.88173(5) 0.44105(7) 0.01890(19) Uani d 1
C C2 0.57080(17) 0.66607(7) 0.38888(9) 0.0145(2) Uani d 1
H H2 0.4333 0.6619 0.3383 0.017 Uiso calc 1
C C3 0.63526(18) 0.75684(7) 0.39913(10) 0.0166(2) Uani d 1
H H3A 0.7740 0.7615 0.4464 0.020 Uiso calc 1
H H3B 0.6463 0.7790 0.3212 0.020 Uiso calc 1
C C4 0.47772(17) 0.80718(7) 0.45450(9) 0.0144(2) Uani d 1
C C5 0.35693(17) 0.75952(7) 0.53160(9) 0.0137(2) Uani d 1
C C6 0.20372(17) 0.79870(7) 0.58686(10) 0.0160(2) Uani d 1
H H6 0.1655 0.8538 0.5678 0.019 Uiso calc 1
C C7 0.10829(18) 0.75693(7) 0.66924(10) 0.0175(2) Uani d 1
H H7 0.0031 0.7830 0.7054 0.021 Uiso calc 1
C C8 0.16879(18) 0.67552(7) 0.69884(10) 0.0171(2) Uani d 1
H H8 0.1070 0.6479 0.7572 0.021 Uiso calc 1
C C9 0.31722(18) 0.63490(7) 0.64420(10) 0.0158(2) Uani d 1
H H9 0.3564 0.5801 0.6647 0.019 Uiso calc 1
C C10 0.40800(17) 0.67644(7) 0.55821(9) 0.0132(2) Uani d 1
C C12 0.72741(18) 0.61290(7) 0.33822(10) 0.0146(2) Uani d 1
C C13 0.92054(18) 0.59337(7) 0.40307(10) 0.0165(2) Uani d 1
H H13 0.9513 0.6115 0.4809 0.020 Uiso calc 1
C C14 1.06753(18) 0.54741(7) 0.35354(10) 0.0165(2) Uani d 1
H H14 1.1976 0.5334 0.3972 0.020 Uiso calc 1
C C15 1.01883(18) 0.52229(7) 0.23770(10) 0.0149(2) Uani d 1
C C16 0.82736(18) 0.54032(7) 0.17183(10) 0.0157(2) Uani d 1
H H16 0.7969 0.5222 0.0940 0.019 Uiso calc 1
C C17 0.68179(17) 0.58561(7) 0.22317(10) 0.0152(2) Uani d 1
H H17 0.5504 0.5982 0.1799 0.018 Uiso calc 1

loop_
_atom_site_aniso_label
_atom_site_aniso_U_11
_atom_site_aniso_U_22
_atom_site_aniso_U_33
_atom_site_aniso_U_12
_atom_site_aniso_U_13
_atom_site_aniso_U_23
Cl1 0.01935(16) 0.01612(16) 0.02614(17) 0.00188(10) 0.01179(12) -0.00180(11)
O1 0.0178(4) 0.0142(4) 0.0154(4) 0.0032(3) 0.0071(3) 0.0027(3)
O4 0.0244(4) 0.0128(4) 0.0206(4) 0.0001(3) 0.0071(3) 0.0015(3)
C2 0.0150(5) 0.0154(5) 0.0135(5) 0.0000(4) 0.0035(4) 0.0014(4)
C3 0.0182(5) 0.0142(5) 0.0188(5) 0.0000(4) 0.0076(4) 0.0023(4)
C4 0.0151(5) 0.0149(5) 0.0131(5) -0.0008(4) 0.0014(4) -0.0005(4)
C5 0.0143(5) 0.0139(5) 0.0128(5) -0.0016(4) 0.0019(4) -0.0013(4)
C6 0.0167(5) 0.0139(5) 0.0176(5) -0.0002(4) 0.0027(4) -0.0021(4)
C7 0.0154(5) 0.0196(6) 0.0186(5) -0.0011(4) 0.0062(4) -0.0050(4)
C8 0.0175(5) 0.0202(6) 0.0144(5) -0.0045(4) 0.0048(4) -0.0004(4)
C9 0.0175(5) 0.0146(5) 0.0154(5) -0.0014(4) 0.0029(4) 0.0013(4)
C10 0.0119(5) 0.0148(5) 0.0127(5) -0.0007(4) 0.0010(4) -0.0015(4)
C12 0.0160(5) 0.0112(5) 0.0175(5) -0.0014(4) 0.0062(4) 0.0016(4)
C13 0.0195(6) 0.0167(5) 0.0135(5) -0.0019(4) 0.0035(4) -0.0010(4)
C14 0.0136(5) 0.0163(5) 0.0194(6) -0.0009(4) 0.0017(4) 0.0024(4)
C15 0.0163(5) 0.0099(5) 0.0203(6) -0.0009(4) 0.0092(4) 0.0005(4)
C16 0.0191(6) 0.0136(5) 0.0149(5) -0.0033(4) 0.0044(4) -0.0009(4)
C17 0.0139(5) 0.0141(5) 0.0175(5) -0.0012(4) 0.0024(4) 0.0024(4)

loop_
_atom_type_symbol
_atom_type_description
_atom_type_scat_dispersion_real
_atom_type_scat_dispersion_imag
_atom_type_scat_source
C C 0.0033 0.0016 'International Tables Vol C Tables 4.2.6.8 and 6.1.1.4'
H H 0.0000 0.0000 'International Tables Vol C Tables 4.2.6.8 and 6.1.1.4'
O O 0.0106 0.0060 'International Tables Vol C Tables 4.2.6.8 and 6.1.1.4'
Cl Cl 0.1484 0.1585 'International Tables Vol C Tables 4.2.6.8 and 6.1.1.4'

loop_
_geom_angle_atom_site_label_1
_geom_angle_atom_site_label_2
_geom_angle_atom_site_label_3
_geom_angle
C10 O1 C2 113.30(8)
O1 C2 C12 107.76(9)
O1 C2 C3 109.86(9)
C12 C2 C3 113.03(9)
O1 C2 H2 108.7
C12 C2 H2 108.7
C3 C2 H2 108.7
C4 C3 C2 111.15(9)
C4 C3 H3A 109.4
C2 C3 H3A 109.4
C4 C3 H3B 109.4
C2 C3 H3B 109.4
H3A C3 H3B 108.0
O4 C4 C5 122.64(10)
O4 C4 C3 122.77(10)
C5 C4 C3 114.52(10)
C6 C5 C10 119.33(10)
C6 C5 C4 120.16(10)
C10 C5 C4 120.26(10)
C7 C6 C5 120.23(11)
C7 C6 H6 119.9
C5 C6 H6 119.9
C6 C7 C8 119.60(10)
C6 C7 H7 120.2
C8 C7 H7 120.2
C9 C8 C7 121.33(10)
C9 C8 H8 119.3
C7 C8 H8 119.3
C8 C9 C10 118.82(11)
C8 C9 H9 120.6
C10 C9 H9 120.6
O1 C10 C9 117.12(10)
O1 C10 C5 122.32(10)
C9 C10 C5 120.56(10)
C13 C12 C17 119.75(10)
C13 C12 C2 120.85(10)
C17 C12 C2 119.34(10)
C14 C13 C12 120.29(10)
C14 C13 H13 119.9
C12 C13 H13 119.9
C13 C14 C15 118.61(10)
C13 C14 H14 120.7
C15 C14 H14 120.7
C16 C15 C14 122.15(10)
C16 C15 Cl1 118.95(9)
C14 C15 Cl1 118.90(9)
C17 C16 C15 118.39(10)
C17 C16 H16 120.8
C15 C16 H16 120.8
C16 C17 C12 120.79(10)
C16 C17 H17 119.6
C12 C17 H17 119.6

loop_
_geom_bond_atom_site_label_1
_geom_bond_atom_site_label_2
_geom_bond_distance
Cl1 C15 1.7526(11)
O1 C10 1.3743(13)
O1 C2 1.4644(13)
O4 C4 1.2288(14)
C2 C12 1.5148(15)
C2 C3 1.5367(16)
C2 H2 1.0000
C3 C4 1.5212(15)
C3 H3A 0.9900
C3 H3B 0.9900
C4 C5 1.4899(15)
C5 C6 1.4090(16)
C5 C10 1.4174(16)
C6 C7 1.3908(16)
C6 H6 0.9500
C7 C8 1.4121(17)
C7 H7 0.9500
C8 C9 1.3923(16)
C8 H8 0.9500
C9 C10 1.4053(16)
C9 H9 0.9500
C12 C13 1.4060(16)
C12 C17 1.4069(16)
C13 C14 1.3977(16)
C13 H13 0.9500
C14 C15 1.4064(16)
C14 H14 0.9500
C15 C16 1.3969(17)
C16 C17 1.3960(16)
C16 H16 0.9500
C17 H17 0.9500

loop_
_geom_hbond_atom_site_label_D
_geom_hbond_atom_site_label_H
_geom_hbond_atom_site_label_A
_geom_hbond_site_symmetry_A
_geom_hbond_distance_DH
_geom_hbond_distance_HA
_geom_hbond_distance_DA
_geom_hbond_angle_DHA
C15 Cl1 O4 2_745 1.75 3.0490(10) 4.798(2) 175

loop_
_geom_torsion_atom_site_label_1
_geom_torsion_atom_site_label_2
_geom_torsion_atom_site_label_3
_geom_torsion_atom_site_label_4
_geom_torsion
C10 O1 C2 C12 -179.63(9)
C10 O1 C2 C3 56.83(11)
O1 C2 C3 C4 -57.46(12)
C12 C2 C3 C4 -177.86(9)
C2 C3 C4 O4 -157.39(11)
C2 C3 C4 C5 25.82(13)
O4 C4 C5 C6 4.15(17)
C3 C4 C5 C6 -179.05(10)
O4 C4 C5 C10 -170.11(11)
C3 C4 C5 C10 6.69(15)
C10 C5 C6 C7 1.94(16)
C4 C5 C6 C7 -172.38(10)
C5 C6 C7 C8 1.24(17)
C6 C7 C8 C9 -2.34(17)
C7 C8 C9 C10 0.17(17)
C2 O1 C10 C9 156.80(10)
C2 O1 C10 C5 -23.95(14)
C8 C9 C10 O1 -177.67(9)
C8 C9 C10 C5 3.07(17)
C6 C5 C10 O1 176.64(10)
C4 C5 C10 O1 -9.05(16)
C6 C5 C10 C9 -4.14(16)
C4 C5 C10 C9 170.18(10)
O1 C2 C12 C13 -49.03(13)
C3 C2 C12 C13 72.56(13)
O1 C2 C12 C17 133.56(10)
C3 C2 C12 C17 -104.85(12)
C17 C12 C13 C14 0.34(17)
C2 C12 C13 C14 -177.06(10)
C12 C13 C14 C15 0.80(17)
C13 C14 C15 C16 -1.38(17)
C13 C14 C15 Cl1 178.82(8)
C14 C15 C16 C17 0.77(17)
Cl1 C15 C16 C17 -179.43(8)
C15 C16 C17 C12 0.42(16)
C13 C12 C17 C16 -0.97(17)
C2 C12 C17 C16 176.47(10)

_cod_database_fobs_code 2021979
